data_7217757
loop_
_publ_author_name
'Pisk, Jana'
'Prugove\<cki, Biserka'
'Matkovi\'c-\<Calogovi\'c, Dubravka'
'Jedna\<cak, Tomislav'
'Novak, Predrag'
'Agustin, Dominique'
'Vrdoljak, Visnja'

_publ_section_title
;
 Pyridoxal hydrazonato molybdenum(VI) complexes: Assembly, Structure and
 Epoxidation (Pre)Catalyst testing under solvent-free conditions
;
_journal_name_full 'RSC Advances'
_journal_paper_doi 10.1039/C4RA08179J
_journal_year 2014
_chemical_formula_sum 'C17 H17 Mo4 N4 O14.5'
_chemical_formula_weight 893.10
_chemical_name_systematic
;
bis(cis-(NCsp^3^'-((3-oxy)-5-(hydroxymethyl)-2-methylpyridin-4-yl)methylene)benzhydrazonato-dioxo-molybdenum(VI)) (\mU~eq~6-oxo)-dodecakis(\mU~eq~2-oxo)-hexa(oxomolybdenum) acetonitrile solvate (1/2)
;
_space_group_crystal_system trigonal
_space_group_IT_number 154
_space_group_name_Hall 'P 32 2"'
_space_group_name_H-M_alt 'P 32 2 1'
_symmetry_space_group_name_Hall 'P 32 2"'
_symmetry_space_group_name_H-M 'P 32 2 1'
_atom_sites_solution_hydrogens mixed
_audit_creation_method SHELXL-2013
_cell_angle_alpha 90
_cell_angle_beta 90
_cell_angle_gamma 120
_cell_formula_units_Z 6
_cell_length_a 16.04016(12)
_cell_length_b 16.04016(12)
_cell_length_c 17.79763(16)
_cell_measurement_reflns_used 17583
_cell_measurement_temperature 150(2)
_cell_measurement_theta_max 30.0608
_cell_measurement_theta_min 4.2644
_cell_volume 3965.61(6)
_computing_cell_refinement 'CrysAlis RED (Oxford Diffraction,2010)'
_computing_data_collection 'CrysAlis CCD (Oxford Diffraction,2010)'
_computing_data_reduction 'CrysAlis RED (Oxford Diffraction,2010)'
_computing_molecular_graphics 'PLATON98 (Spek, 2008)'
_computing_publication_material 'SHELXL-2013 (Sheldrick, 2013)'
_computing_structure_refinement 'SHELXL-2013 (Sheldrick, 2013)'
_computing_structure_solution 'SHELXS-97 (Sheldrick, 2008)'
_diffrn_ambient_temperature 150(2)
_diffrn_measured_fraction_theta_full 0.991
_diffrn_measured_fraction_theta_max 0.993
_diffrn_measurement_device_type 'Goniometer KM4/Xcalibur,detector Sapphire3'
_diffrn_measurement_method '\w and \p scans'
_diffrn_radiation_type MoK\a
_diffrn_radiation_wavelength 0.71073
_diffrn_reflns_av_R_equivalents 0.0228
_diffrn_reflns_av_unetI/netI 0.0220
_diffrn_reflns_Laue_measured_fraction_full 0.991
_diffrn_reflns_Laue_measured_fraction_max 0.993
_diffrn_reflns_limit_h_max 21
_diffrn_reflns_limit_h_min -21
_diffrn_reflns_limit_k_max 21
_diffrn_reflns_limit_k_min -17
_diffrn_reflns_limit_l_max 23
_diffrn_reflns_limit_l_min -23
_diffrn_reflns_number 22953
_diffrn_reflns_point_group_measured_fraction_full 0.994
_diffrn_reflns_point_group_measured_fraction_max 0.995
_diffrn_reflns_theta_full 25.242
_diffrn_reflns_theta_max 27.998
_diffrn_reflns_theta_min 4.273
_diffrn_source 'Enhance (Mo) X-ray Source'
_exptl_absorpt_coefficient_mu 1.930
_exptl_absorpt_correction_T_max 1.00000
_exptl_absorpt_correction_T_min 0.87676
_exptl_absorpt_correction_type multi-scan
_exptl_crystal_colour yellow
_exptl_crystal_density_diffrn 2.244
_exptl_crystal_description needle
_exptl_crystal_F_000 2586
_exptl_crystal_size_max 0.30
_exptl_crystal_size_mid 0.03
_exptl_crystal_size_min 0.01
_refine_diff_density_max 0.547
_refine_diff_density_min -0.561
_refine_diff_density_rms 0.069
_refine_ls_abs_structure_details
;
 Flack x determined using 2721 quotients [(I+)-(I-)]/[(I+)+(I-)]
 (Parsons and Flack (2004), Acta Cryst. A60, s61).
;
_refine_ls_abs_structure_Flack -0.038(12)
_refine_ls_extinction_method none
_refine_ls_goodness_of_fit_ref 1.080
_refine_ls_hydrogen_treatment mixed
_refine_ls_matrix_type full
_refine_ls_number_parameters 380
_refine_ls_number_reflns 6372
_refine_ls_number_restraints 40
_refine_ls_restrained_S_all 1.083
_refine_ls_R_factor_all 0.0200
_refine_ls_R_factor_gt 0.0187
_refine_ls_shift/su_max 0.002
_refine_ls_shift/su_mean 0.000
_refine_ls_structure_factor_coef Fsqd
_refine_ls_weighting_details 'w=1/[\s^2^(Fo^2^)+(0.0223P)^2^+1.5879P] where P=(Fo^2^+2Fc^2^)/3'
_refine_ls_weighting_scheme calc
_refine_ls_wR_factor_gt 0.0450
_refine_ls_wR_factor_ref 0.0456
_reflns_Friedel_coverage 0.816
_reflns_Friedel_fraction_full 0.996
_reflns_Friedel_fraction_max 0.997
_reflns_number_gt 6167
_reflns_number_total 6372
_reflns_threshold_expression 'I > 2\s(I)'
_cod_data_source_file c4ra08179j2.cif
_cod_data_source_block shelx
_cod_original_cell_volume 3965.61(7)
_cod_original_formula_sum 'C17 H17 Mo4 N4 O14.50'
_cod_database_code 7217757
_shelx_space_group_comment
;
The symmetry employed for this shelxl refinement is uniquely defined
by the following loop, which should always be used as a source of
symmetry information in preference to the above space-group names.
They are only intended as comments.
;
_shelxl_version_number 2013-4

loop_
_space_group_symop_operation_xyz
'x, y, z'
'-y, x-y, z+2/3'
'-x+y, -x, z+1/3'
'y, x, -z'
'x-y, -y, -z+1/3'
'-x, -x+y, -z+2/3'

loop_
_atom_site_label
_atom_site_type_symbol
_atom_site_fract_x
_atom_site_fract_y
_atom_site_fract_z
_atom_site_U_iso_or_equiv
_atom_site_adp_type
_atom_site_occupancy
_atom_site_site_symmetry_order
_atom_site_calc_flag
_atom_site_refinement_flags_posn
_atom_site_refinement_flags_adp
_atom_site_refinement_flags_occupancy
_atom_site_disorder_assembly
_atom_site_disorder_group
C2 C 0.2711(3) 0.6225(3) 0.1916(2) 0.0165(7) Uani 1 1 d . . . . .
H2 H 0.2211 0.5844 0.1572 0.020 Uiso 1 1 calc R U . . .
C3 C 0.3428(2) 0.5947(3) 0.2086(2) 0.0143(7) Uani 1 1 d . . . . .
C4 C 0.3434(3) 0.5206(3) 0.1663(2) 0.0156(7) Uani 1 1 d . . . . .
C5 C 0.4035(3) 0.4871(3) 0.1880(2) 0.0172(7) Uani 1 1 d . . . . .
H5 H 0.4052 0.4375 0.1601 0.021 Uiso 1 1 calc R U . . .
N3 N 0.4600(2) 0.5246(2) 0.24901(18) 0.0179(6) Uani 1 1 d . . . . .
H3 H 0.4960 0.5001 0.2624 0.021 Uiso 1 1 calc R U . . .
C6 C 0.4651(3) 0.5964(3) 0.2906(2) 0.0178(7) Uani 1 1 d . . . . .
C7 C 0.4058(3) 0.6340(3) 0.2700(2) 0.0153(7) Uani 1 1 d . . . . .
C8 C 0.5277(3) 0.6293(3) 0.3586(2) 0.0279(9) Uani 1 1 d . . . . .
H8A H 0.5611 0.5924 0.3635 0.042 Uiso 1 1 calc R U . . .
H8B H 0.4881 0.6192 0.4033 0.042 Uiso 1 1 calc R U . . .
H8C H 0.5752 0.6979 0.3537 0.042 Uiso 1 1 calc R U . . .
C9 C 0.2834(3) 0.4806(3) 0.0965(2) 0.0163(7) Uani 1 1 d . . . . .
H9A H 0.2965 0.4323 0.0732 0.020 Uiso 1 1 calc R U . . .
H9B H 0.2142 0.4484 0.1097 0.020 Uiso 1 1 calc R U . . .
C1 C 0.2195(5) 0.7983(5) 0.2323(4) 0.013(2) Uiso 0.461(7) 1 d G U P A 1
C10 C 0.1573(4) 0.8398(4) 0.2164(3) 0.0182(18) Uiso 0.461(7) 1 d G . P A 1
C11 C 0.1748(4) 0.9268(4) 0.2469(3) 0.030(2) Uani 0.461(7) 1 d G . P A 1
H11 H 0.2284 0.9624 0.2791 0.036 Uiso 0.461(7) 1 calc R U P A 1
C12 C 0.1135(5) 0.9609(4) 0.2300(4) 0.039(3) Uani 0.461(7) 1 d G U P A 1
H12 H 0.1270 1.0208 0.2510 0.047 Uiso 0.461(7) 1 calc R U P A 1
C13 C 0.0363(4) 0.9150(5) 0.1859(4) 0.035(2) Uani 0.461(7) 1 d G U P A 1
H4 H -0.0043 0.9408 0.1752 0.042 Uiso 0.461(7) 1 calc R U P A 1
C14 C 0.0192(4) 0.8309(5) 0.1577(4) 0.042(3) Uani 0.461(7) 1 d G . P A 1
H14 H -0.0356 0.7964 0.1264 0.051 Uiso 0.461(7) 1 calc R U P A 1
C15 C 0.0764(5) 0.7912(4) 0.1712(4) 0.0259(12) Uiso 0.461(7) 1 d G U P A 1
H15 H 0.0606 0.7309 0.1497 0.031 Uiso 0.461(7) 1 calc R U P A 1
C1B C 0.1976(7) 0.7781(7) 0.2373(5) 0.020(2) Uiso 0.539(7) 1 d . U P A 2
C15B C 0.0584(6) 0.7667(7) 0.1714(5) 0.0259(12) Uiso 0.539(7) 1 d . U P A 2
H15B H 0.0642 0.7268 0.1347 0.031 Uiso 0.539(7) 1 calc R U P A 2
C11B C 0.1142(7) 0.8599(7) 0.2853(5) 0.035(2) Uani 0.539(7) 1 d . . P A 2
H11B H 0.1599 0.8864 0.3249 0.042 Uiso 0.539(7) 1 calc R U P A 2
C14B C -0.0158(7) 0.7869(7) 0.1668(6) 0.030(2) Uani 0.539(7) 1 d . . P A 2
H14B H -0.0585 0.7648 0.1251 0.036 Uiso 0.539(7) 1 calc R U P A 2
C13B C -0.0275(7) 0.8397(7) 0.2235(6) 0.041(2) Uani 0.539(7) 1 d . U P A 2
H4B H -0.0803 0.8508 0.2213 0.049 Uiso 0.539(7) 1 calc R U P A 2
C12B C 0.0356(7) 0.8763(8) 0.2829(6) 0.044(3) Uani 0.539(7) 1 d . U P A 2
H12B H 0.0264 0.9119 0.3215 0.053 Uiso 0.539(7) 1 calc R U P A 2
C10B C 0.1244(6) 0.8050(6) 0.2298(4) 0.0216(16) Uiso 0.539(7) 1 d . . P A 2
N1 N 0.1966(3) 0.7104(3) 0.20183(19) 0.0249(8) Uani 1 1 d . . . . .
N2 N 0.2728(2) 0.6967(2) 0.22130(17) 0.0182(6) Uani 1 1 d . . . . .
O1 O 0.2813(2) 0.8412(2) 0.28036(16) 0.0278(7) Uani 1 1 d . . . . .
O2 O 0.4094(2) 0.7025(2) 0.31384(15) 0.0211(6) Uani 1 1 d . . . . .
O3 O 0.30616(17) 0.55766(19) 0.04405(14) 0.0165(5) Uani 1 1 d . . . . .
H31 H 0.3705 0.6072 0.0409 0.025 Uiso 1 1 d . U . . .
O4 O 0.4581(2) 0.8696(2) 0.23179(18) 0.0353(8) Uani 1 1 d . . . . .
O5 O 0.4209(2) 0.87243(18) 0.38124(15) 0.0204(6) Uani 1 1 d . . . . .
O8 O 0.0000 0.5660(2) 0.3333 0.0308(10) Uani 1 2 d S T P . .
O9 O 0.28524(19) 0.4595(2) 0.36356(16) 0.0275(6) Uani 1 1 d . . . . .
O10 O -0.11738(18) 0.2593(2) 0.21545(15) 0.0231(6) Uani 1 1 d . . . . .
O11 O 0.0000 0.0672(3) 0.3333 0.0331(10) Uani 1 2 d S T P . .
O12 O 0.0167(2) 0.4422(2) 0.22920(15) 0.0223(6) Uani 1 1 d . . . . .
O13 O 0.1353(2) 0.50284(19) 0.34620(16) 0.0222(6) Uani 1 1 d . . . . .
O14 O 0.15059(18) 0.3926(2) 0.24201(14) 0.0207(5) Uani 1 1 d . . . . .
O15 O 0.0364(2) 0.3358(2) 0.11039(15) 0.0279(6) Uani 1 1 d . . . . .
O16 O 0.0149(2) 0.20798(19) 0.22922(15) 0.0226(6) Uani 1 1 d . . . . .
O17 O 0.13413(19) 0.2674(2) 0.34571(17) 0.0235(6) Uani 1 1 d . . . . .
O18 O 0.0000 0.3179(2) 0.3333 0.0136(7) Uani 1 2 d S T P . .
Mo1 Mo 0.0000 0.46099(3) 0.3333 0.02053(10) Uani 1 2 d S T P . .
Mo Mo 0.38065(2) 0.80508(2) 0.30019(2) 0.01682(7) Uani 1 1 d . . . . .
Mo2 Mo 0.02219(2) 0.32778(3) 0.20426(2) 0.01950(7) Uani 1 1 d . . . . .
Mo3 Mo 0.16560(2) 0.39877(2) 0.35162(2) 0.01822(7) Uani 1 1 d . . . . .
Mo4 Mo 0.0000 0.17212(3) 0.3333 0.01938(10) Uani 1 2 d S T P . .
N4 N 0.0595(9) 0.6916(8) 0.9986(6) 0.086(2) Uiso 0.614(8) 1 d D U P B 3
C20 C 0.0842(12) 0.7682(9) 0.9839(9) 0.086(2) Uiso 0.614(8) 1 d D U P B 3
C21 C 0.1141(11) 0.8661(9) 0.9619(8) 0.086(2) Uiso 0.614(8) 1 d D U P B 3
H10A H 0.0856 0.8929 0.9961 0.129 Uiso 0.614(8) 1 calc R U P B 3
H10B H 0.0924 0.8665 0.9104 0.129 Uiso 0.614(8) 1 calc R U P B 3
H10C H 0.1844 0.9052 0.9641 0.129 Uiso 0.614(8) 1 calc R U P B 3
C31 C 0.0289(16) 0.7274(16) 0.8596(10) 0.086(2) Uiso 0.386(8) 1 d D U P B 4
C30 C 0.0808(17) 0.7602(17) 0.9297(11) 0.086(2) Uiso 0.386(8) 1 d D U P B 4
N5 N 0.1298(14) 0.7867(14) 0.9813(11) 0.086(2) Uiso 0.386(8) 1 d D U P B 4
H31A H -0.017(8) 0.749(10) 0.855(5) 0.129 Uiso 0.386(8) 1 d D U P B 4
H31B H 0.074(5) 0.760(9) 0.819(3) 0.129 Uiso 0.386(8) 1 d D U P B 4
H31C H 0.002(10) 0.660(3) 0.850(6) 0.129 Uiso 0.386(8) 1 d D U P B 4

loop_
_atom_site_aniso_label
_atom_site_aniso_U_11
_atom_site_aniso_U_22
_atom_site_aniso_U_33
_atom_site_aniso_U_23
_atom_site_aniso_U_13
_atom_site_aniso_U_12
C2 0.0184(17) 0.0180(18) 0.0162(16) -0.0025(13) -0.0024(14) 0.0114(15)
C3 0.0135(16) 0.0146(17) 0.0157(16) 0.0046(13) 0.0034(13) 0.0078(14)
C4 0.0118(16) 0.0152(18) 0.0176(17) 0.0019(14) 0.0034(14) 0.0051(14)
C5 0.0201(18) 0.0140(17) 0.0179(17) 0.0034(14) 0.0065(14) 0.0089(15)
N3 0.0169(15) 0.0192(16) 0.0225(15) 0.0045(13) 0.0027(13) 0.0127(13)
C6 0.0145(17) 0.0194(18) 0.0191(17) 0.0018(15) 0.0024(14) 0.0082(15)
C7 0.0157(17) 0.0155(17) 0.0160(16) 0.0016(14) 0.0009(13) 0.0087(14)
C8 0.026(2) 0.035(2) 0.030(2) -0.0055(18) -0.0087(17) 0.0202(19)
C9 0.0160(17) 0.0168(18) 0.0177(17) 0.0003(14) 0.0031(14) 0.0094(14)
C11 0.032(5) 0.025(5) 0.042(6) -0.010(4) -0.008(4) 0.020(4)
C12 0.043(4) 0.041(4) 0.048(4) -0.001(3) -0.002(3) 0.032(3)
C13 0.037(4) 0.040(4) 0.042(4) 0.005(3) -0.003(3) 0.029(3)
C14 0.026(7) 0.046(9) 0.057(8) 0.000(7) -0.015(6) 0.020(7)
C11B 0.039(5) 0.045(6) 0.033(4) -0.015(4) -0.016(4) 0.030(4)
C14B 0.026(5) 0.034(6) 0.039(5) -0.017(4) -0.019(4) 0.022(5)
C13B 0.038(5) 0.051(6) 0.048(5) -0.008(4) -0.014(4) 0.033(5)
C12B 0.042(5) 0.054(6) 0.053(6) -0.021(5) -0.009(4) 0.035(5)
N1 0.0292(19) 0.037(2) 0.0228(16) -0.0076(15) -0.0096(14) 0.0274(17)
N2 0.0210(16) 0.0246(16) 0.0156(14) 0.0000(13) -0.0030(12) 0.0163(14)
O1 0.0395(17) 0.0295(16) 0.0269(15) -0.0089(12) -0.0113(13) 0.0267(14)
O2 0.0257(14) 0.0243(14) 0.0206(13) -0.0067(11) -0.0080(11) 0.0178(12)
O3 0.0141(12) 0.0158(12) 0.0164(12) 0.0042(10) 0.0023(10) 0.0052(11)
O4 0.0367(19) 0.0334(18) 0.0282(16) 0.0050(13) 0.0053(14) 0.0117(16)
O5 0.0193(13) 0.0126(12) 0.0262(14) -0.0024(11) -0.0035(11) 0.0057(11)
O8 0.036(3) 0.0190(14) 0.043(3) -0.0079(11) -0.016(2) 0.0179(13)
O9 0.0147(13) 0.0316(16) 0.0306(15) 0.0112(13) 0.0009(11) 0.0073(13)
O10 0.0171(13) 0.0257(15) 0.0222(13) -0.0054(12) -0.0027(11) 0.0075(12)
O11 0.033(3) 0.0203(14) 0.050(3) 0.0046(11) 0.009(2) 0.0165(13)
O12 0.0240(15) 0.0185(13) 0.0236(14) 0.0023(11) -0.0062(11) 0.0101(11)
O13 0.0187(14) 0.0128(12) 0.0307(15) -0.0001(11) -0.0076(12) 0.0046(11)
O14 0.0147(12) 0.0202(13) 0.0218(13) 0.0047(11) 0.0041(10) 0.0047(12)
O15 0.0226(14) 0.0328(16) 0.0223(13) 0.0014(13) 0.0018(11) 0.0095(13)
O16 0.0222(15) 0.0198(13) 0.0269(14) -0.0015(11) 0.0080(12) 0.0112(12)
O17 0.0161(14) 0.0241(15) 0.0345(15) 0.0090(12) 0.0056(12) 0.0132(12)
O18 0.0097(15) 0.0115(11) 0.0189(16) 0.0005(6) 0.0011(12) 0.0048(8)
Mo1 0.0218(2) 0.01358(15) 0.0290(2) -0.00480(10) -0.00960(19) 0.01089(12)
Mo 0.01881(16) 0.01424(15) 0.01800(14) -0.00086(12) -0.00182(12) 0.00871(13)
Mo2 0.01767(15) 0.01971(16) 0.01811(14) 0.00192(13) 0.00237(12) 0.00709(14)
Mo3 0.01015(14) 0.01637(15) 0.02520(16) 0.00488(13) 0.00048(12) 0.00442(13)
Mo4 0.0178(2) 0.01259(15) 0.0295(2) 0.00293(10) 0.00586(19) 0.00892(12)

loop_
_atom_type_symbol
_atom_type_description
_atom_type_scat_dispersion_real
_atom_type_scat_dispersion_imag
_atom_type_scat_source
C C 0.0033 0.0016 'International Tables Vol C Tables 4.2.6.8 and 6.1.1.4'
H H 0.0000 0.0000 'International Tables Vol C Tables 4.2.6.8 and 6.1.1.4'
N N 0.0061 0.0033 'International Tables Vol C Tables 4.2.6.8 and 6.1.1.4'
O O 0.0106 0.0060 'International Tables Vol C Tables 4.2.6.8 and 6.1.1.4'
Mo Mo -1.6832 0.6857 'International Tables Vol C Tables 4.2.6.8 and 6.1.1.4'

loop_
_geom_angle_atom_site_label_1
_geom_angle_atom_site_label_2
_geom_angle_atom_site_label_3
_geom_angle
_geom_angle_site_symmetry_1
_geom_angle_site_symmetry_3
N2 C2 C3 122.8(3) . .
C7 C3 C4 119.0(3) . .
C7 C3 C2 121.6(3) . .
C4 C3 C2 119.1(3) . .
C5 C4 C3 118.8(3) . .
C5 C4 C9 119.4(3) . .
C3 C4 C9 121.7(3) . .
N3 C5 C4 120.0(3) . .
C6 N3 C5 124.6(3) . .
N3 C6 C7 117.5(3) . .
N3 C6 C8 119.6(3) . .
C7 C6 C8 122.8(3) . .
O2 C7 C6 116.2(3) . .
O2 C7 C3 123.6(3) . .
C6 C7 C3 120.0(3) . .
O3 C9 C4 109.6(3) . .
O1 C1 N1 125.1(4) . .
O1 C1 C10 114.8(3) . .
N1 C1 C10 119.4(3) . .
C15 C10 C11 116.9 . .
C15 C10 C1 120.7 . .
C11 C10 C1 122.3 . .
C12 C11 C10 119.2 . .
C13 C12 C11 124.0 . .
C12 C13 C14 116.4 . .
C13 C14 C15 123.8 . .
C14 C15 C10 119.7 . .
N1 C1B O1 118.9(7) . .
N1 C1B C10B 123.5(8) . .
O1 C1B C10B 117.0(6) . .
C14B C15B C10B 119.7(8) . .
C10B C11B C12B 119.8(8) . .
C15B C14B C13B 119.6(8) . .
C12B C13B C14B 121.6(9) . .
C13B C12B C11B 118.6(9) . .
C11B C10B C15B 120.6(8) . .
C11B C10B C1B 119.6(7) . .
C15B C10B C1B 119.4(7) . .
C1B N1 N2 112.4(5) . .
C1 N1 N2 104.9(3) . .
C2 N2 N1 115.4(3) . .
C2 N2 Mo 128.8(3) . .
N1 N2 Mo 115.7(2) . .
C1 O1 Mo 120.2(3) . .
C1B O1 Mo 119.7(3) . .
C7 O2 Mo 134.5(2) . .
C9 O3 Mo 126.4(2) . 2_664
Mo3 O10 Mo2 116.55(13) 6 .
Mo1 O12 Mo2 116.60(13) . .
Mo1 O13 Mo3 114.98(13) . .
Mo2 O14 Mo3 116.74(12) . .
Mo2 O16 Mo4 117.38(13) . .
Mo3 O17 Mo4 117.10(13) . .
Mo1 O18 Mo2 90.49(9) . .
Mo1 O18 Mo2 90.49(9) . 6
Mo2 O18 Mo2 179.02(18) . 6
Mo1 O18 Mo3 90.78(9) . 6
Mo2 O18 Mo3 89.585(12) . 6
Mo2 O18 Mo3 90.401(12) 6 6
Mo1 O18 Mo3 90.78(9) . .
Mo2 O18 Mo3 90.40(6) . .
Mo2 O18 Mo3 89.586(12) 6 .
Mo3 O18 Mo3 178.45(18) 6 .
Mo1 O18 Mo4 180.0 . .
Mo2 O18 Mo4 89.51(9) . .
Mo2 O18 Mo4 89.51(9) 6 .
Mo3 O18 Mo4 89.22(9) 6 .
Mo3 O18 Mo4 89.22(9) . .
O8 Mo1 O12 103.13(8) . .
O8 Mo1 O12 103.13(8) . 6
O12 Mo1 O12 153.73(16) . 6
O8 Mo1 O13 102.33(8) . .
O12 Mo1 O13 87.03(12) . .
O12 Mo1 O13 87.41(12) 6 .
O8 Mo1 O13 102.33(8) . 6
O12 Mo1 O13 87.41(12) . 6
O12 Mo1 O13 87.03(12) 6 6
O13 Mo1 O13 155.34(16) . 6
O8 Mo1 O18 180.0 . .
O12 Mo1 O18 76.87(8) . .
O12 Mo1 O18 76.87(8) 6 .
O13 Mo1 O18 77.67(8) . .
O13 Mo1 O18 77.67(8) 6 .
O4 Mo O5 106.93(15) . .
O4 Mo O2 101.41(15) . .
O5 Mo O2 104.73(12) . .
O4 Mo O1 98.41(15) . .
O5 Mo O1 94.01(12) . .
O2 Mo O1 147.21(13) . .
O4 Mo N2 94.05(14) . .
O5 Mo N2 156.51(13) . .
O2 Mo N2 80.67(11) . .
O1 Mo N2 72.07(11) . .
O4 Mo O3 168.62(13) . 3_565
O5 Mo O3 84.24(11) . 3_565
O2 Mo O3 77.19(11) . 3_565
O1 Mo O3 78.25(11) . 3_565
N2 Mo O3 74.58(10) . 3_565
O15 Mo2 O14 103.89(12) . .
O15 Mo2 O16 104.14(14) . .
O14 Mo2 O16 88.43(13) . .
O15 Mo2 O12 102.99(14) . .
O14 Mo2 O12 87.18(12) . .
O16 Mo2 O12 152.79(11) . .
O15 Mo2 O10 102.61(13) . .
O14 Mo2 O10 153.47(11) . .
O16 Mo2 O10 86.23(13) . .
O12 Mo2 O10 85.82(13) . .
O15 Mo2 O18 178.68(13) . .
O14 Mo2 O18 77.00(8) . .
O16 Mo2 O18 76.81(12) . .
O12 Mo2 O18 76.04(12) . .
O10 Mo2 O18 76.48(8) . .
O9 Mo3 O10 103.40(13) . 6
O9 Mo3 O17 104.04(15) . .
O10 Mo3 O17 89.25(13) 6 .
O9 Mo3 O13 102.17(15) . .
O10 Mo3 O13 87.34(13) 6 .
O17 Mo3 O13 153.64(11) . .
O9 Mo3 O14 103.38(12) . .
O10 Mo3 O14 153.15(11) 6 .
O17 Mo3 O14 86.07(12) . .
O13 Mo3 O14 85.28(12) . .
O9 Mo3 O18 178.52(14) . .
O10 Mo3 O18 77.34(8) 6 .
O17 Mo3 O18 77.21(12) . .
O13 Mo3 O18 76.54(12) . .
O14 Mo3 O18 75.84(7) . .
O11 Mo4 O16 103.73(8) . .
O11 Mo4 O16 103.73(8) . 6
O16 Mo4 O16 152.55(16) . 6
O11 Mo4 O17 103.57(8) . .
O16 Mo4 O17 87.15(12) . .
O16 Mo4 O17 86.47(12) 6 .
O11 Mo4 O17 103.57(8) . 6
O16 Mo4 O17 86.47(12) . 6
O16 Mo4 O17 87.15(12) 6 6
O17 Mo4 O17 152.85(16) . 6
O11 Mo4 O18 180.0 . .
O16 Mo4 O18 76.27(8) . .
O16 Mo4 O18 76.27(8) 6 .
O17 Mo4 O18 76.43(8) . .
O17 Mo4 O18 76.43(8) 6 .
N4 C20 C21 178(2) . .
C31 C31 C30 168(3) 6_556 .
N5 C30 C31 173(3) . .

loop_
_geom_bond_atom_site_label_1
_geom_bond_atom_site_label_2
_geom_bond_distance
_geom_bond_site_symmetry_2
C2 N2 1.290(5) .
C2 C3 1.457(5) .
C3 C7 1.406(5) .
C3 C4 1.412(5) .
C4 C5 1.373(5) .
C4 C9 1.504(5) .
C5 N3 1.347(5) .
N3 C6 1.337(5) .
C6 C7 1.406(5) .
C6 C8 1.491(5) .
C7 O2 1.325(4) .
C9 O3 1.442(4) .
C1 O1 1.227(7) .
C1 N1 1.378(7) .
C1 C10 1.4777 .
C10 C15 1.3887 .
C10 C11 1.3894 .
C11 C12 1.3761 .
C12 C13 1.3338 .
C13 C14 1.3338 .
C14 C15 1.3726 .
C1B N1 1.250(9) .
C1B O1 1.433(10) .
C1B C10B 1.445(11) .
C15B C14B 1.383(12) .
C15B C10B 1.388(11) .
C11B C10B 1.388(11) .
C11B C12B 1.412(12) .
C14B C13B 1.390(14) .
C13B C12B 1.374(13) .
N1 N2 1.390(4) .
N2 Mo 2.231(3) .
O1 Mo 1.980(3) .
O2 Mo 1.934(3) .
O3 Mo 2.380(3) 2_664
O4 Mo 1.677(3) .
O5 Mo 1.722(3) .
O8 Mo1 1.684(4) .
O9 Mo3 1.675(3) .
O10 Mo3 1.895(3) 6
O10 Mo2 1.949(3) .
O11 Mo4 1.683(4) .
O12 Mo1 1.918(3) .
O12 Mo2 1.932(3) .
O13 Mo1 1.938(3) .
O13 Mo3 1.961(3) .
O14 Mo2 1.906(3) .
O14 Mo3 1.962(3) .
O15 Mo2 1.682(3) .
O16 Mo2 1.918(3) .
O16 Mo4 1.919(3) .
O17 Mo3 1.908(3) .
O17 Mo4 1.930(3) .
O18 Mo1 2.295(4) .
O18 Mo2 2.3179(3) .
O18 Mo2 2.3179(3) 6
O18 Mo3 2.324(2) 6
O18 Mo3 2.324(2) .
O18 Mo4 2.339(4) .
Mo1 O12 1.918(3) 6
Mo1 O13 1.938(3) 6
Mo O3 2.380(3) 3_565
Mo3 O10 1.895(3) 6
Mo4 O16 1.919(3) 6
Mo4 O17 1.930(3) 6
N4 C20 1.118(10) .
C20 C21 1.449(11) .
C31 C31 1.23(3) 6_556
C31 C30 1.446(12) .
C30 N5 1.143(12) .
